data_4079429
loop_
_publ_author_name
'Chow, Catherine'
'Patrick, Brian O.'
'Legzdins, Peter'

_publ_section_title
;
 Intermolecular C--H Activations of Hydrocarbons Initiated by a Tungsten
 Trimethylsilylallyl Complex
;
_journal_issue 21
_journal_name_full Organometallics
_journal_page_first 7453
_journal_paper_doi 10.1021/om300742y
_journal_volume 31
_journal_year 2012
_chemical_formula_moiety 'C19 H36 N O P Si W'
_chemical_formula_sum 'C19 H36 N O P Si W'
_chemical_formula_weight 537.40
_chemical_name_systematic
;
 ?
;
_space_group_IT_number 15
_symmetry_cell_setting monoclinic
_symmetry_space_group_name_Hall '-C 2yc'
_symmetry_space_group_name_H-M 'C 1 2/c 1'
_atom_sites_solution_hydrogens geom
_atom_sites_solution_primary direct
_atom_sites_solution_secondary difmap
_audit_creation_method SHELXL-97
_cell_angle_alpha 90.00
_cell_angle_beta 103.876(10)
_cell_angle_gamma 90.00
_cell_formula_units_Z 8
_cell_length_a 15.367(5)
_cell_length_b 9.883(3)
_cell_length_c 30.526(9)
_cell_measurement_reflns_used 9433
_cell_measurement_temperature 103(2)
_cell_measurement_theta_max 27.9285
_cell_measurement_theta_min 2.4765
_cell_volume 4501(2)
_computing_molecular_graphics 'Ortep-3 for Windows (Farrugia, 1997)'
_computing_publication_material 'WinGX publication routines (Farrugia, 1999)'
_computing_structure_refinement 'SHELXL-97 (Sheldrick, 1997)'
_computing_structure_solution 'SIR92 (Altomare, et al., 1993)'
_diffrn_ambient_temperature 103(2)
_diffrn_measured_fraction_theta_full 0.995
_diffrn_measured_fraction_theta_max 0.995
_diffrn_measurement_device_type 'Bruker X8 Apex II'
_diffrn_measurement_method 'area detector'
_diffrn_radiation_monochromator graphite
_diffrn_radiation_source 'fine-focus sealed tube'
_diffrn_radiation_type MoK\a
_diffrn_radiation_wavelength 0.71073
_diffrn_reflns_av_R_equivalents 0.0416
_diffrn_reflns_av_sigmaI/netI 0.0306
_diffrn_reflns_limit_h_max 20
_diffrn_reflns_limit_h_min -19
_diffrn_reflns_limit_k_max 12
_diffrn_reflns_limit_k_min -13
_diffrn_reflns_limit_l_max 39
_diffrn_reflns_limit_l_min -40
_diffrn_reflns_number 30064
_diffrn_reflns_theta_full 27.93
_diffrn_reflns_theta_max 27.93
_diffrn_reflns_theta_min 3.93
_exptl_absorpt_coefficient_mu 5.264
_exptl_absorpt_correction_T_max 0.656
_exptl_absorpt_correction_T_min 0.495
_exptl_absorpt_correction_type multi-scan
_exptl_crystal_colour yellow
_exptl_crystal_density_diffrn 1.586
_exptl_crystal_density_method 'not measured'
_exptl_crystal_description prism
_exptl_crystal_F_000 2144
_exptl_crystal_size_max 0.12
_exptl_crystal_size_mid 0.10
_exptl_crystal_size_min 0.08
_refine_diff_density_max 0.663
_refine_diff_density_min -0.840
_refine_diff_density_rms 0.098
_refine_ls_extinction_method none
_refine_ls_goodness_of_fit_ref 1.039
_refine_ls_hydrogen_treatment mixed
_refine_ls_matrix_type full
_refine_ls_number_parameters 240
_refine_ls_number_reflns 5346
_refine_ls_number_restraints 0
_refine_ls_restrained_S_all 1.039
_refine_ls_R_factor_all 0.0269
_refine_ls_R_factor_gt 0.0211
_refine_ls_shift/su_max 0.006
_refine_ls_shift/su_mean 0.000
_refine_ls_structure_factor_coef Fsqd
_refine_ls_weighting_details 'calc w=1/[\s^2^(Fo^2^)+(0.0125P)^2^+7.2937P] where P=(Fo^2^+2Fc^2^)/3'
_refine_ls_weighting_scheme calc
_refine_ls_wR_factor_gt 0.0416
_refine_ls_wR_factor_ref 0.0434
_reflns_number_gt 4735
_reflns_number_total 5346
_reflns_threshold_expression >2sigma(I)
_cod_data_source_file om300742y_si_001.cif
_cod_data_source_block 9
_cod_original_sg_symbol_H-M C2/c
_cod_database_code 4079429

loop_
_symmetry_equiv_pos_as_xyz
'x, y, z'
'-x, y, -z+1/2'
'x+1/2, y+1/2, z'
'-x+1/2, y+1/2, -z+1/2'
'-x, -y, -z'
'x, -y, z-1/2'
'-x+1/2, -y+1/2, -z'
'x+1/2, -y+1/2, z-1/2'

loop_
_atom_site_label
_atom_site_type_symbol
_atom_site_fract_x
_atom_site_fract_y
_atom_site_fract_z
_atom_site_U_iso_or_equiv
_atom_site_adp_type
_atom_site_occupancy
_atom_site_symmetry_multiplicity
_atom_site_calc_flag
_atom_site_refinement_flags
C1 C 0.2841(2) 0.9444(3) 0.12708(10) 0.0245(6) Uani 1 1 d .
C2 C 0.27664(17) 0.9982(3) 0.08307(9) 0.0201(6) Uani 1 1 d .
C3 C 0.34552(18) 1.0967(3) 0.08573(9) 0.0175(6) Uani 1 1 d .
C4 C 0.39613(18) 1.1012(3) 0.13099(9) 0.0198(6) Uani 1 1 d .
C5 C 0.3581(2) 1.0088(3) 0.15666(9) 0.0248(6) Uani 1 1 d .
C6 C 0.2280(3) 0.8333(3) 0.13897(15) 0.0513(11) Uani 1 1 d .
H6A H 0.1770 0.8161 0.1134 0.077 Uiso 1 1 calc R
H6B H 0.2061 0.8600 0.1653 0.077 Uiso 1 1 calc R
H6C H 0.2642 0.7510 0.1460 0.077 Uiso 1 1 calc R
C7 C 0.2161(2) 0.9470(4) 0.04012(11) 0.0378(9) Uani 1 1 d .
H7A H 0.2392 0.8609 0.0317 0.057 Uiso 1 1 calc R
H7B H 0.2138 1.0133 0.0160 0.057 Uiso 1 1 calc R
H7C H 0.1557 0.9333 0.0446 0.057 Uiso 1 1 calc R
C8 C 0.3643(2) 1.1733(3) 0.04672(11) 0.0323(7) Uani 1 1 d .
H8A H 0.3974 1.2562 0.0577 0.049 Uiso 1 1 calc R
H8B H 0.3076 1.1969 0.0256 0.049 Uiso 1 1 calc R
H8C H 0.4002 1.1170 0.0313 0.049 Uiso 1 1 calc R
C9 C 0.4833(2) 1.1755(4) 0.14666(13) 0.0409(9) Uani 1 1 d .
H9A H 0.5322 1.1201 0.1409 0.061 Uiso 1 1 calc R
H9B H 0.4941 1.1937 0.1791 0.061 Uiso 1 1 calc R
H9C H 0.4805 1.2613 0.1303 0.061 Uiso 1 1 calc R
C10 C 0.3971(3) 0.9647(4) 0.20448(11) 0.0543(12) Uani 1 1 d .
H10A H 0.4316 0.8813 0.2045 0.081 Uiso 1 1 calc R
H10B H 0.3486 0.9483 0.2196 0.081 Uiso 1 1 calc R
H10C H 0.4366 1.0359 0.2206 0.081 Uiso 1 1 calc R
C11 C 0.1971(2) 1.4718(3) 0.07861(11) 0.0298(7) Uani 1 1 d .
C12 C 0.19355(18) 1.3438(3) 0.09057(9) 0.0193(6) Uani 1 1 d .
C13 C 0.14255(18) 1.2266(3) 0.07209(9) 0.0171(5) Uani 1 1 d .
C14 C -0.0456(2) 1.2987(3) 0.02156(10) 0.0290(7) Uani 1 1 d .
H14A H -0.0278 1.3941 0.0226 0.043 Uiso 1 1 calc R
H14B H -0.1094 1.2924 0.0214 0.043 Uiso 1 1 calc R
H14C H -0.0354 1.2567 -0.0059 0.043 Uiso 1 1 calc R
C15 C -0.0035(2) 1.2856(3) 0.12325(10) 0.0306(7) Uani 1 1 d .
H15A H 0.0198 1.2279 0.1495 0.046 Uiso 1 1 calc R
H15B H -0.0686 1.2946 0.1185 0.046 Uiso 1 1 calc R
H15C H 0.0243 1.3753 0.1285 0.046 Uiso 1 1 calc R
C16 C -0.0109(2) 1.0266(3) 0.06947(11) 0.0284(7) Uani 1 1 d .
H16A H -0.0013 0.9866 0.0416 0.043 Uiso 1 1 calc R
H16B H -0.0745 1.0196 0.0696 0.043 Uiso 1 1 calc R
H16C H 0.0252 0.9781 0.0956 0.043 Uiso 1 1 calc R
C17 C 0.3890(2) 1.4792(3) 0.17638(11) 0.0299(7) Uani 1 1 d .
H17A H 0.3683 1.5199 0.1464 0.045 Uiso 1 1 calc R
H17B H 0.4467 1.4341 0.1785 0.045 Uiso 1 1 calc R
H17C H 0.3962 1.5501 0.1994 0.045 Uiso 1 1 calc R
C18 C 0.2175(2) 1.4610(3) 0.19601(10) 0.0278(7) Uani 1 1 d .
H18A H 0.1717 1.4037 0.2041 0.042 Uiso 1 1 calc R
H18B H 0.1905 1.5129 0.1688 0.042 Uiso 1 1 calc R
H18C H 0.2419 1.5234 0.2209 0.042 Uiso 1 1 calc R
C19 C 0.3588(2) 1.2980(3) 0.24245(9) 0.0308(7) Uani 1 1 d .
H19A H 0.3716 1.3761 0.2628 0.046 Uiso 1 1 calc R
H19B H 0.4148 1.2505 0.2425 0.046 Uiso 1 1 calc R
H19C H 0.3179 1.2364 0.2528 0.046 Uiso 1 1 calc R
N1 N 0.18029(16) 1.1400(2) 0.17018(8) 0.0201(5) Uani 1 1 d .
O1 O 0.14270(15) 1.1008(2) 0.19940(7) 0.0341(5) Uani 1 1 d .
Si1 Si 0.02281(5) 1.20843(8) 0.07254(3) 0.01893(16) Uani 1 1 d .
P1 P 0.30689(5) 1.35568(7) 0.18539(2) 0.01922(15) Uani 1 1 d .
W1 W 0.248827(7) 1.173408(10) 0.132023(3) 0.01390(4) Uani 1 1 d .
H13 H 0.156(2) 1.197(3) 0.0440(11) 0.028(9) Uiso 1 1 d .
H11A H 0.155(2) 1.507(4) 0.0543(12) 0.046(10) Uiso 1 1 d .
H11B H 0.244(2) 1.533(3) 0.0981(11) 0.037(9) Uiso 1 1 d .

loop_
_atom_site_aniso_label
_atom_site_aniso_U_11
_atom_site_aniso_U_22
_atom_site_aniso_U_33
_atom_site_aniso_U_23
_atom_site_aniso_U_13
_atom_site_aniso_U_12
C1 0.0284(15) 0.0119(14) 0.0395(18) 0.0017(12) 0.0207(14) 0.0039(12)
C2 0.0165(13) 0.0196(14) 0.0248(14) -0.0072(12) 0.0060(11) 0.0042(11)
C3 0.0179(13) 0.0177(14) 0.0191(14) -0.0009(11) 0.0089(11) 0.0071(11)
C4 0.0165(13) 0.0176(14) 0.0235(14) -0.0039(11) 0.0014(11) 0.0076(11)
C5 0.0325(16) 0.0221(15) 0.0215(14) 0.0055(12) 0.0100(12) 0.0179(13)
C6 0.062(3) 0.0172(17) 0.094(3) 0.0039(18) 0.056(3) 0.0030(17)
C7 0.0230(16) 0.042(2) 0.045(2) -0.0289(17) 0.0001(14) 0.0053(15)
C8 0.0419(19) 0.0303(17) 0.0310(17) 0.0059(14) 0.0208(15) 0.0091(15)
C9 0.0194(15) 0.043(2) 0.056(2) -0.0205(18) 0.0008(15) 0.0054(15)
C10 0.083(3) 0.052(2) 0.0280(19) 0.0121(17) 0.0137(19) 0.047(2)
C11 0.0340(18) 0.0241(16) 0.0269(17) 0.0049(13) -0.0010(14) 0.0005(15)
C12 0.0218(14) 0.0193(14) 0.0167(13) 0.0033(11) 0.0046(11) 0.0014(11)
C13 0.0182(14) 0.0189(13) 0.0133(13) -0.0007(11) 0.0024(11) 0.0041(11)
C14 0.0208(15) 0.0311(18) 0.0323(17) 0.0059(13) 0.0010(13) 0.0026(13)
C15 0.0253(16) 0.0378(18) 0.0316(17) -0.0070(14) 0.0126(14) 0.0066(14)
C16 0.0251(15) 0.0232(15) 0.0394(18) -0.0004(13) 0.0124(13) -0.0017(13)
C17 0.0272(16) 0.0259(16) 0.0366(18) -0.0061(14) 0.0076(13) -0.0048(13)
C18 0.0309(16) 0.0265(16) 0.0270(16) -0.0073(13) 0.0087(13) 0.0077(14)
C19 0.0402(18) 0.0320(18) 0.0160(14) -0.0016(12) -0.0016(13) 0.0069(14)
N1 0.0254(13) 0.0169(12) 0.0197(12) 0.0040(9) 0.0090(10) 0.0047(10)
O1 0.0414(13) 0.0380(13) 0.0303(12) 0.0148(10) 0.0232(10) 0.0090(11)
Si1 0.0174(4) 0.0186(4) 0.0214(4) -0.0008(3) 0.0058(3) 0.0026(3)
P1 0.0225(4) 0.0180(4) 0.0164(3) -0.0024(3) 0.0033(3) 0.0025(3)
W1 0.01574(6) 0.01287(6) 0.01349(5) -0.00023(4) 0.00432(4) 0.00278(4)

loop_
_atom_type_symbol
_atom_type_description
_atom_type_scat_dispersion_real
_atom_type_scat_dispersion_imag
_atom_type_scat_source
C C 0.0033 0.0016 'International Tables Vol C Tables 4.2.6.8 and 6.1.1.4'
H H 0.0000 0.0000 'International Tables Vol C Tables 4.2.6.8 and 6.1.1.4'
N N 0.0061 0.0033 'International Tables Vol C Tables 4.2.6.8 and 6.1.1.4'
O O 0.0106 0.0060 'International Tables Vol C Tables 4.2.6.8 and 6.1.1.4'
Si Si 0.0817 0.0704 'International Tables Vol C Tables 4.2.6.8 and 6.1.1.4'
P P 0.1023 0.0942 'International Tables Vol C Tables 4.2.6.8 and 6.1.1.4'
W W -0.8490 6.8722 'International Tables Vol C Tables 4.2.6.8 and 6.1.1.4'

loop_
_geom_angle_atom_site_label_1
_geom_angle_atom_site_label_2
_geom_angle_atom_site_label_3
_geom_angle
C5 C1 C2 107.7(2)
C5 C1 C6 126.5(3)
C2 C1 C6 125.6(3)
C5 C1 W1 71.87(16)
C2 C1 W1 74.50(15)
C6 C1 W1 122.6(2)
C1 C2 C3 108.1(2)
C1 C2 C7 126.2(3)
C3 C2 C7 125.2(3)
C1 C2 W1 70.51(15)
C3 C2 W1 73.21(15)
C7 C2 W1 128.54(19)
C4 C3 C2 107.7(2)
C4 C3 C8 126.6(3)
C2 C3 C8 125.6(3)
C4 C3 W1 71.86(15)
C2 C3 W1 72.19(15)
C8 C3 W1 124.93(19)
C3 C4 C5 108.5(2)
C3 C4 C9 124.5(3)
C5 C4 C9 126.4(3)
C3 C4 W1 73.77(15)
C5 C4 W1 70.50(15)
C9 C4 W1 128.9(2)
C4 C5 C1 108.1(2)
C4 C5 C10 127.0(3)
C1 C5 C10 124.0(3)
C4 C5 W1 74.48(16)
C1 C5 W1 72.71(16)
C10 C5 W1 127.2(2)
C1 C6 H6A 109.5
C1 C6 H6B 109.5
H6A C6 H6B 109.5
C1 C6 H6C 109.5
H6A C6 H6C 109.5
H6B C6 H6C 109.5
C2 C7 H7A 109.5
C2 C7 H7B 109.5
H7A C7 H7B 109.5
C2 C7 H7C 109.5
H7A C7 H7C 109.5
H7B C7 H7C 109.5
C3 C8 H8A 109.5
C3 C8 H8B 109.5
H8A C8 H8B 109.5
C3 C8 H8C 109.5
H8A C8 H8C 109.5
H8B C8 H8C 109.5
C4 C9 H9A 109.5
C4 C9 H9B 109.5
H9A C9 H9B 109.5
C4 C9 H9C 109.5
H9A C9 H9C 109.5
H9B C9 H9C 109.5
C5 C10 H10A 109.5
C5 C10 H10B 109.5
H10A C10 H10B 109.5
C5 C10 H10C 109.5
H10A C10 H10C 109.5
H10B C10 H10C 109.5
C12 C11 H11A 121(2)
C12 C11 H11B 118.4(19)
H11A C11 H11B 120(3)
C11 C12 C13 135.9(3)
C11 C12 W1 150.9(2)
C13 C12 W1 72.65(15)
C12 C13 Si1 121.7(2)
C12 C13 W1 68.92(15)
Si1 C13 W1 120.70(14)
C12 C13 H13 112.1(18)
Si1 C13 H13 113.5(18)
W1 C13 H13 112.8(18)
Si1 C14 H14A 109.5
Si1 C14 H14B 109.5
H14A C14 H14B 109.5
Si1 C14 H14C 109.5
H14A C14 H14C 109.5
H14B C14 H14C 109.5
Si1 C15 H15A 109.5
Si1 C15 H15B 109.5
H15A C15 H15B 109.5
Si1 C15 H15C 109.5
H15A C15 H15C 109.5
H15B C15 H15C 109.5
Si1 C16 H16A 109.5
Si1 C16 H16B 109.5
H16A C16 H16B 109.5
Si1 C16 H16C 109.5
H16A C16 H16C 109.5
H16B C16 H16C 109.5
P1 C17 H17A 109.5
P1 C17 H17B 109.5
H17A C17 H17B 109.5
P1 C17 H17C 109.5
H17A C17 H17C 109.5
H17B C17 H17C 109.5
P1 C18 H18A 109.5
P1 C18 H18B 109.5
H18A C18 H18B 109.5
P1 C18 H18C 109.5
H18A C18 H18C 109.5
H18B C18 H18C 109.5
P1 C19 H19A 109.5
P1 C19 H19B 109.5
H19A C19 H19B 109.5
P1 C19 H19C 109.5
H19A C19 H19C 109.5
H19B C19 H19C 109.5
O1 N1 W1 169.7(2)
C13 Si1 C15 112.46(13)
C13 Si1 C16 110.96(13)
C15 Si1 C16 108.92(15)
C13 Si1 C14 107.90(13)
C15 Si1 C14 107.73(15)
C16 Si1 C14 108.76(14)
C18 P1 C17 102.94(15)
C18 P1 C19 100.67(15)
C17 P1 C19 101.14(16)
C18 P1 W1 111.73(10)
C17 P1 W1 123.17(11)
C19 P1 W1 114.30(11)
N1 W1 C12 108.53(10)
N1 W1 C13 98.66(11)
C12 W1 C13 38.44(10)
N1 W1 C5 98.80(10)
C12 W1 C5 152.57(10)
C13 W1 C5 140.17(10)
N1 W1 C1 92.61(10)
C12 W1 C1 141.49(11)
C13 W1 C1 108.32(11)
C5 W1 C1 35.43(11)
N1 W1 C4 131.86(10)
C12 W1 C4 117.94(10)
C13 W1 C4 125.32(10)
C5 W1 C4 35.02(10)
C1 W1 C4 58.24(10)
N1 W1 C2 119.82(10)
C12 W1 C2 107.65(10)
C13 W1 C2 82.07(10)
C5 W1 C2 58.20(10)
C1 W1 C2 34.99(10)
C4 W1 C2 57.44(9)
N1 W1 C3 150.75(10)
C12 W1 C3 96.50(10)
C13 W1 C3 91.53(10)
C5 W1 C3 58.05(9)
C1 W1 C3 58.14(9)
C4 W1 C3 34.37(9)
C2 W1 C3 34.60(9)
N1 W1 P1 83.07(8)
C12 W1 P1 81.11(8)
C13 W1 P1 117.12(8)
C5 W1 P1 100.34(8)
C1 W1 P1 134.50(8)
C4 W1 P1 91.91(7)
C2 W1 P1 148.98(7)
C3 W1 P1 116.40(7)

loop_
_geom_bond_atom_site_label_1
_geom_bond_atom_site_label_2
_geom_bond_distance
C1 C5 1.421(4)
C1 C2 1.423(4)
C1 C6 1.493(4)
C1 W1 2.340(3)
C2 C3 1.427(4)
C2 C7 1.502(4)
C2 W1 2.392(3)
C3 C4 1.414(4)
C3 C8 1.496(4)
C3 W1 2.405(3)
C4 C5 1.418(4)
C4 C9 1.502(4)
C4 W1 2.381(3)
C5 C10 1.503(4)
C5 W1 2.329(3)
C6 H6A 0.9800
C6 H6B 0.9800
C6 H6C 0.9800
C7 H7A 0.9800
C7 H7B 0.9800
C7 H7C 0.9800
C8 H8A 0.9800
C8 H8B 0.9800
C8 H8C 0.9800
C9 H9A 0.9800
C9 H9B 0.9800
C9 H9C 0.9800
C10 H10A 0.9800
C10 H10B 0.9800
C10 H10C 0.9800
C11 C12 1.322(4)
C11 H11A 0.92(4)
C11 H11B 1.02(3)
C12 C13 1.435(4)
C12 W1 2.154(3)
C13 Si1 1.852(3)
C13 W1 2.204(3)
C13 H13 0.97(3)
C14 Si1 1.881(3)
C14 H14A 0.9800
C14 H14B 0.9800
C14 H14C 0.9800
C15 Si1 1.855(3)
C15 H15A 0.9800
C15 H15B 0.9800
C15 H15C 0.9800
C16 Si1 1.866(3)
C16 H16A 0.9800
C16 H16B 0.9800
C16 H16C 0.9800
C17 P1 1.824(3)
C17 H17A 0.9800
C17 H17B 0.9800
C17 H17C 0.9800
C18 P1 1.814(3)
C18 H18A 0.9800
C18 H18B 0.9800
C18 H18C 0.9800
C19 P1 1.824(3)
C19 H19A 0.9800
C19 H19B 0.9800
C19 H19C 0.9800
N1 O1 1.235(3)
N1 W1 1.779(2)
P1 W1 2.4490(9)

loop_
_geom_torsion_atom_site_label_1
_geom_torsion_atom_site_label_2
_geom_torsion_atom_site_label_3
_geom_torsion_atom_site_label_4
_geom_torsion
C5 C1 C2 C3 -0.6(3)
C6 C1 C2 C3 -176.6(3)
W1 C1 C2 C3 64.05(19)
C5 C1 C2 C7 171.3(3)
C6 C1 C2 C7 -4.7(5)
W1 C1 C2 C7 -124.1(3)
C5 C1 C2 W1 -64.68(19)
C6 C1 C2 W1 119.3(3)
C1 C2 C3 C4 1.2(3)
C7 C2 C3 C4 -170.8(3)
W1 C2 C3 C4 63.54(18)
C1 C2 C3 C8 177.1(3)
C7 C2 C3 C8 5.1(4)
W1 C2 C3 C8 -120.6(3)
C1 C2 C3 W1 -62.29(18)
C7 C2 C3 W1 125.7(3)
C2 C3 C4 C5 -1.4(3)
C8 C3 C4 C5 -177.2(3)
W1 C3 C4 C5 62.37(19)
C2 C3 C4 C9 169.9(3)
C8 C3 C4 C9 -5.9(4)
W1 C3 C4 C9 -126.4(3)
C2 C3 C4 W1 -63.75(18)
C8 C3 C4 W1 120.5(3)
C3 C4 C5 C1 1.0(3)
C9 C4 C5 C1 -170.0(3)
W1 C4 C5 C1 65.47(19)
C3 C4 C5 C10 170.3(3)
C9 C4 C5 C10 -0.7(5)
W1 C4 C5 C10 -125.2(3)
C3 C4 C5 W1 -64.48(18)
C9 C4 C5 W1 124.5(3)
C2 C1 C5 C4 -0.2(3)
C6 C1 C5 C4 175.7(3)
W1 C1 C5 C4 -66.65(19)
C2 C1 C5 C10 -169.9(3)
C6 C1 C5 C10 6.0(5)
W1 C1 C5 C10 123.6(3)
C2 C1 C5 W1 66.44(19)
C6 C1 C5 W1 -117.6(3)
C11 C12 C13 Si1 -72.7(4)
W1 C12 C13 Si1 113.89(19)
C11 C12 C13 W1 173.4(4)
C12 C13 Si1 C15 -34.0(3)
W1 C13 Si1 C15 48.8(2)
C12 C13 Si1 C16 -156.2(2)
W1 C13 Si1 C16 -73.44(19)
C12 C13 Si1 C14 84.7(2)
W1 C13 Si1 C14 167.52(15)
O1 N1 W1 C12 -177.1(12)
O1 N1 W1 C13 144.6(12)
O1 N1 W1 C5 0.5(12)
O1 N1 W1 C1 35.6(12)
O1 N1 W1 C4 -12.6(13)
O1 N1 W1 C2 58.8(13)
O1 N1 W1 C3 35.5(13)
O1 N1 W1 P1 -98.9(12)
C11 C12 W1 N1 109.1(5)
C13 C12 W1 N1 -80.40(17)
C11 C12 W1 C13 -170.5(6)
C11 C12 W1 C5 -65.8(6)
C13 C12 W1 C5 104.7(3)
C11 C12 W1 C1 -131.0(5)
C13 C12 W1 C1 39.5(2)
C11 C12 W1 C4 -57.9(5)
C13 C12 W1 C4 112.60(16)
C11 C12 W1 C2 -119.8(5)
C13 C12 W1 C2 50.67(17)
C11 C12 W1 C3 -86.3(5)
C13 C12 W1 C3 84.25(16)
C11 C12 W1 P1 29.5(5)
C13 C12 W1 P1 -159.96(15)
C12 C13 W1 N1 108.97(16)
Si1 C13 W1 N1 -6.22(17)
Si1 C13 W1 C12 -115.2(2)
C12 C13 W1 C5 -135.93(18)
Si1 C13 W1 C5 108.88(18)
C12 C13 W1 C1 -155.35(15)
Si1 C13 W1 C1 89.46(16)
C12 C13 W1 C4 -91.78(17)
Si1 C13 W1 C4 153.03(13)
C12 C13 W1 C2 -131.90(17)
Si1 C13 W1 C2 112.90(16)
C12 C13 W1 C3 -98.53(16)
Si1 C13 W1 C3 146.27(16)
C12 C13 W1 P1 22.36(17)
Si1 C13 W1 P1 -92.84(15)
C4 C5 W1 N1 -162.88(17)
C1 C5 W1 N1 82.06(17)
C10 C5 W1 N1 -37.9(3)
C4 C5 W1 C12 12.2(3)
C1 C5 W1 C12 -102.8(3)
C10 C5 W1 C12 137.2(3)
C4 C5 W1 C13 82.1(2)
C1 C5 W1 C13 -33.0(2)
C10 C5 W1 C13 -153.0(3)
C4 C5 W1 C1 115.1(2)
C10 C5 W1 C1 -120.0(4)
C1 C5 W1 C4 -115.1(2)
C10 C5 W1 C4 125.0(4)
C4 C5 W1 C2 77.37(17)
C1 C5 W1 C2 -37.69(16)
C10 C5 W1 C2 -157.6(4)
C4 C5 W1 C3 36.38(15)
C1 C5 W1 C3 -78.68(17)
C10 C5 W1 C3 161.4(4)
C4 C5 W1 P1 -78.38(16)
C1 C5 W1 P1 166.56(15)
C10 C5 W1 P1 46.6(3)
C5 C1 W1 N1 -101.55(17)
C2 C1 W1 N1 143.42(17)
C6 C1 W1 N1 20.7(3)
C5 C1 W1 C12 133.83(19)
C2 C1 W1 C12 18.8(2)
C6 C1 W1 C12 -103.9(3)
C5 C1 W1 C13 158.44(16)
C2 C1 W1 C13 43.41(18)
C6 C1 W1 C13 -79.3(3)
C2 C1 W1 C5 -115.0(2)
C6 C1 W1 C5 122.3(4)
C5 C1 W1 C4 37.69(16)
C2 C1 W1 C4 -77.34(17)
C6 C1 W1 C4 159.9(3)
C5 C1 W1 C2 115.0(2)
C6 C1 W1 C2 -122.7(4)
C5 C1 W1 C3 78.38(17)
C2 C1 W1 C3 -36.65(15)
C6 C1 W1 C3 -159.4(3)
C5 C1 W1 P1 -18.7(2)
C2 C1 W1 P1 -133.73(14)
C6 C1 W1 P1 103.6(3)
C3 C4 W1 N1 139.92(17)
C5 C4 W1 N1 23.0(2)
C9 C4 W1 N1 -98.6(3)
C3 C4 W1 C12 -56.72(19)
C5 C4 W1 C12 -173.66(16)
C9 C4 W1 C12 64.8(3)
C3 C4 W1 C13 -12.0(2)
C5 C4 W1 C13 -128.96(17)
C9 C4 W1 C13 109.5(3)
C3 C4 W1 C5 116.9(2)
C9 C4 W1 C5 -121.6(4)
C3 C4 W1 C1 78.80(18)
C5 C4 W1 C1 -38.14(17)
C9 C4 W1 C1 -159.7(3)
C3 C4 W1 C2 37.21(16)
C5 C4 W1 C2 -79.73(18)
C9 C4 W1 C2 158.7(3)
C5 C4 W1 C3 -116.9(2)
C9 C4 W1 C3 121.5(4)
C3 C4 W1 P1 -137.67(15)
C5 C4 W1 P1 105.39(16)
C9 C4 W1 P1 -16.2(3)
C1 C2 W1 N1 -43.3(2)
C3 C2 W1 N1 -160.08(15)
C7 C2 W1 N1 78.0(3)
C1 C2 W1 C12 -167.84(17)
C3 C2 W1 C12 75.40(17)
C7 C2 W1 C12 -46.5(3)
C1 C2 W1 C13 -138.80(18)
C3 C2 W1 C13 104.45(17)
C7 C2 W1 C13 -17.5(3)
C1 C2 W1 C5 38.17(17)
C3 C2 W1 C5 -78.59(17)
C7 C2 W1 C5 159.5(3)
C3 C2 W1 C1 -116.8(2)
C7 C2 W1 C1 121.3(3)
C1 C2 W1 C4 79.80(18)
C3 C2 W1 C4 -36.95(15)
C7 C2 W1 C4 -158.9(3)
C1 C2 W1 C3 116.8(2)
C7 C2 W1 C3 -121.9(3)
C1 C2 W1 P1 89.8(2)
C3 C2 W1 P1 -27.0(2)
C7 C2 W1 P1 -148.9(2)
C4 C3 W1 N1 -78.9(3)
C2 C3 W1 N1 37.2(3)
C8 C3 W1 N1 158.6(2)
C4 C3 W1 C12 131.98(17)
C2 C3 W1 C12 -111.85(17)
C8 C3 W1 C12 9.6(3)
C4 C3 W1 C13 170.21(17)
C2 C3 W1 C13 -73.63(17)
C8 C3 W1 C13 47.8(3)
C4 C3 W1 C5 -37.08(17)
C2 C3 W1 C5 79.08(18)
C8 C3 W1 C5 -159.5(3)
C4 C3 W1 C1 -79.09(18)
C2 C3 W1 C1 37.07(16)
C8 C3 W1 C1 158.5(3)
C2 C3 W1 C4 116.2(2)
C8 C3 W1 C4 -122.4(3)
C4 C3 W1 C2 -116.2(2)
C8 C3 W1 C2 121.4(3)
C4 C3 W1 P1 48.71(17)
C2 C3 W1 P1 164.87(13)
C8 C3 W1 P1 -73.7(3)
C18 P1 W1 N1 -52.72(14)
C17 P1 W1 N1 -175.97(15)
C19 P1 W1 N1 60.78(14)
C18 P1 W1 C12 57.34(13)
C17 P1 W1 C12 -65.91(15)
C19 P1 W1 C12 170.84(15)
C18 P1 W1 C13 43.50(14)
C17 P1 W1 C13 -79.76(15)
C19 P1 W1 C13 157.00(15)
C18 P1 W1 C5 -150.44(13)
C17 P1 W1 C5 86.30(15)
C19 P1 W1 C5 -36.95(14)
C18 P1 W1 C1 -139.55(15)
C17 P1 W1 C1 97.19(16)
C19 P1 W1 C1 -26.05(16)
C18 P1 W1 C4 175.33(13)
C17 P1 W1 C4 52.08(14)
C19 P1 W1 C4 -71.17(14)
C18 P1 W1 C2 166.93(17)
C17 P1 W1 C2 43.68(19)
C19 P1 W1 C2 -79.57(18)
C18 P1 W1 C3 150.22(13)
C17 P1 W1 C3 26.97(15)
C19 P1 W1 C3 -96.28(14)
